data_1550672
loop_
_publ_author_name
'Kong, Xiang-Jing'
'He, Tao'
'Zhang, Yongzheng'
'Wu, Xue-Qian'
'Wang, Si-Nan'
'Xu, Ming-Ming'
'Si, Guang-Rui'
'Li, Jian-Rong Jeff'

_publ_section_title
;
 Constructing New Metal-Organic Frameworks with Complicated Ligands
 Generated from &#x201C;One-Pot&#x201D; In Situ Reactions
;
_journal_name_full 'Chemical Science'
_journal_paper_doi 10.1039/C9SC00178F
_journal_year 2019
_chemical_formula_moiety '0.06(C252 H162 N18 O72 Zn18)'
_chemical_formula_sum 'C14 H9 N O4 Zn'
_chemical_formula_weight 320.59
_chemical_name_systematic
;
 ?
;
_space_group_crystal_system trigonal
_space_group_IT_number 166
_space_group_name_Hall '-R 3 2"'
_space_group_name_H-M_alt 'R -3 m'
_symmetry_space_group_name_Hall '-R 3 2"'
_symmetry_space_group_name_H-M 'R -3 m :H'
_atom_sites_solution_hydrogens geom
_audit_creation_date 2017-11-02
_audit_creation_method
;
Olex2 1.2-alpha
(compiled 2017.08.10 svn.r3458 for OlexSys, GUI svn.r5381)
;
_audit_update_record
;
2019-01-04 deposited with the CCDC.    2019-02-28 downloaded from the CCDC.
;
_cell_angle_alpha 90
_cell_angle_beta 90
_cell_angle_gamma 120
_cell_formula_units_Z 18
_cell_length_a 18.4038(8)
_cell_length_b 18.4038(8)
_cell_length_c 34.5026(19)
_cell_measurement_reflns_used 4009
_cell_measurement_temperature 150.00(10)
_cell_measurement_theta_max 74.3480
_cell_measurement_theta_min 3.7380
_cell_volume 10120.4(8)
_computing_cell_refinement 'CrysAlisPro 1.171.39.32a (Rigaku OD, 2017)'
_computing_data_collection 'CrysAlisPro 1.171.39.32a (Rigaku OD, 2017)'
_computing_data_reduction 'CrysAlisPro 1.171.39.32a (Rigaku OD, 2017)'
_computing_molecular_graphics 'Olex2 (Dolomanov et al., 2009)'
_computing_publication_material 'Olex2 (Dolomanov et al., 2009)'
_computing_structure_refinement 'ShelXL (Sheldrick, 2015)'
_diffrn_ambient_environment N~2~
_diffrn_ambient_temperature 150.00(10)
_diffrn_detector 'CCD plate'
_diffrn_detector_area_resol_mean 10.3376
_diffrn_detector_type AtlasS2
_diffrn_measured_fraction_theta_full 0.988
_diffrn_measured_fraction_theta_max 1.000
_diffrn_measurement_details
;
List of Runs (angles in degrees, time in seconds):

  # Type    Start    End  Width  t~exp~   \w     \q     \k     \f   Frames
#--------------------------------------------------------------------------
  1  \w    -78.00   3.00   1.00    3.00    --  -41.81  19.00  90.00   81
  2  \w      1.00  33.00   1.00    3.00    --   41.81 -99.00 120.00   32
  3  \w     75.00 117.00   1.00   15.00    --  107.13-125.00 150.00   42
  4  \w    101.00 160.00   1.00   15.00    --  107.13 125.00-120.00   59
  5  \w     37.00 109.00   1.00   15.00    --  107.13 -94.00   0.00   72
  6  \w     41.00 129.00   1.00   15.00    --  107.13 -45.00 -30.00   88
;
_diffrn_measurement_device 'four-circle diffractometer'
_diffrn_measurement_device_type 'SuperNova, Dual, Cu at home/near, AtlasS2'
_diffrn_measurement_method '\w scans'
_diffrn_orient_matrix_type 'CrysAlisPro convention (1999,Acta A55,543-557)'
_diffrn_orient_matrix_UB_11 -0.0110792000
_diffrn_orient_matrix_UB_12 -0.0691803000
_diffrn_orient_matrix_UB_13 -0.0285618000
_diffrn_orient_matrix_UB_21 0.0352892000
_diffrn_orient_matrix_UB_22 -0.0354859000
_diffrn_orient_matrix_UB_23 0.0305055000
_diffrn_orient_matrix_UB_31 -0.0892328000
_diffrn_orient_matrix_UB_32 -0.0573906000
_diffrn_orient_matrix_UB_33 0.0155598000
_diffrn_radiation_monochromator mirror
_diffrn_radiation_probe x-ray
_diffrn_radiation_type CuK\a
_diffrn_radiation_wavelength 1.54184
_diffrn_reflns_av_R_equivalents 0.0595
_diffrn_reflns_av_unetI/netI 0.0446
_diffrn_reflns_Laue_measured_fraction_full 0.988
_diffrn_reflns_Laue_measured_fraction_max 1.000
_diffrn_reflns_limit_h_max 14
_diffrn_reflns_limit_h_min -17
_diffrn_reflns_limit_k_max 7
_diffrn_reflns_limit_k_min -21
_diffrn_reflns_limit_l_max 41
_diffrn_reflns_limit_l_min -27
_diffrn_reflns_number 7259
_diffrn_reflns_point_group_measured_fraction_full 0.988
_diffrn_reflns_point_group_measured_fraction_max 1.000
_diffrn_reflns_theta_full 67.684
_diffrn_reflns_theta_max 67.038
_diffrn_reflns_theta_min 3.776
_diffrn_source 'micro-focus sealed X-ray tube'
_diffrn_source_type 'SuperNova (Cu) X-ray Source'
_exptl_absorpt_coefficient_mu 1.591
_exptl_absorpt_correction_T_max 1.00000
_exptl_absorpt_correction_T_min 0.69025
_exptl_absorpt_correction_type multi-scan
_exptl_absorpt_process_details
;
CrysAlisPro 1.171.39.32a (Rigaku Oxford Diffraction, 2017)
Empirical absorption correction using spherical harmonics,
 implemented in SCALE3 ABSPACK scaling algorithm.
;
_exptl_crystal_colour 'light yellow'
_exptl_crystal_density_diffrn 0.947
_exptl_crystal_description block
_exptl_crystal_F_000 2916
_exptl_crystal_size_max 0.15
_exptl_crystal_size_mid 0.08
_exptl_crystal_size_min 0.08
_refine_diff_density_max 1.285
_refine_diff_density_min -0.546
_refine_diff_density_rms 0.101
_refine_ls_extinction_method none
_refine_ls_goodness_of_fit_ref 1.088
_refine_ls_hydrogen_treatment constr
_refine_ls_matrix_type full
_refine_ls_number_parameters 100
_refine_ls_number_reflns 2221
_refine_ls_number_restraints 12
_refine_ls_restrained_S_all 1.145
_refine_ls_R_factor_all 0.0645
_refine_ls_R_factor_gt 0.0602
_refine_ls_shift/su_max 0.000
_refine_ls_shift/su_mean 0.000
_refine_ls_structure_factor_coef Fsqd
_refine_ls_weighting_details 'w=1/[\s^2^(Fo^2^)+(0.0720P)^2^+97.4730P] where P=(Fo^2^+2Fc^2^)/3'
_refine_ls_weighting_scheme calc
_refine_ls_wR_factor_gt 0.1639
_refine_ls_wR_factor_ref 0.1673
_reflns_Friedel_coverage 0.000
_reflns_number_gt 2002
_reflns_number_total 2221
_reflns_threshold_expression 'I > 2\s(I)'
_cod_data_source_file c9sc00178f2.cif
_cod_data_source_block BUT-101(Zn)
_cod_original_cell_volume 10120.4(10)
_cod_database_code 1550672
_shelxl_version_number 2014-1
_chemical_oxdiff_formula 'C H O N Zn'
_shelx_space_group_comment
;
The symmetry employed for this shelxl refinement is uniquely defined
by the following loop, which should always be used as a source of
symmetry information in preference to the above space-group names.
They are only intended as comments.
;
_reflns_odcompleteness_completeness 99.96
_reflns_odcompleteness_iscentric 1
_reflns_odcompleteness_theta 66.97
_olex2_refinement_description
;
1. Fixed Uiso
 At 1.2 times of:
  All C(H) groups, All N(H,H) groups
2. Uiso/Uaniso restraints and constraints
Uanis(C7) \\sim Ueq, Uanis(C8) \\sim Ueq: with sigma of 0.01 and sigma for
terminal atoms of 0.002
3. Others
 Fixed Sof: H1A(0.5) H1B(0.5)
4.a Secondary CH2 refined with riding coordinates:
 N1(H1A,H1B)
4.b Aromatic/amide H refined with riding coordinates:
 C3(H3), C4(H4), C7(H7), C8(H8)
;
_olex2_submission_special_instructions 'No special instructions were received'
_oxdiff_exptl_absorpt_empirical_details
;
Empirical correction (ABSPACK) includes:
- Absorption correction using spherical harmonics
- Frame scaling
- Detector area scaling
;
_oxdiff_exptl_absorpt_empirical_full_max 1.273
_oxdiff_exptl_absorpt_empirical_full_min 0.830

loop_
_space_group_symop_operation_xyz
'x, y, z'
'-y, x-y, z'
'-x+y, -x, z'
'y, x, -z'
'x-y, -y, -z'
'-x, -x+y, -z'
'x+2/3, y+1/3, z+1/3'
'-y+2/3, x-y+1/3, z+1/3'
'-x+y+2/3, -x+1/3, z+1/3'
'y+2/3, x+1/3, -z+1/3'
'x-y+2/3, -y+1/3, -z+1/3'
'-x+2/3, -x+y+1/3, -z+1/3'
'x+1/3, y+2/3, z+2/3'
'-y+1/3, x-y+2/3, z+2/3'
'-x+y+1/3, -x+2/3, z+2/3'
'y+1/3, x+2/3, -z+2/3'
'x-y+1/3, -y+2/3, -z+2/3'
'-x+1/3, -x+y+2/3, -z+2/3'
'-x, -y, -z'
'y, -x+y, -z'
'x-y, x, -z'
'-y, -x, z'
'-x+y, y, z'
'x, x-y, z'
'-x+2/3, -y+1/3, -z+1/3'
'y+2/3, -x+y+1/3, -z+1/3'
'x-y+2/3, x+1/3, -z+1/3'
'-y+2/3, -x+1/3, z+1/3'
'-x+y+2/3, y+1/3, z+1/3'
'x+2/3, x-y+1/3, z+1/3'
'-x+1/3, -y+2/3, -z+2/3'
'y+1/3, -x+y+2/3, -z+2/3'
'x-y+1/3, x+2/3, -z+2/3'
'-y+1/3, -x+2/3, z+2/3'
'-x+y+1/3, y+2/3, z+2/3'
'x+1/3, x-y+2/3, z+2/3'

loop_
_atom_site_label
_atom_site_type_symbol
_atom_site_fract_x
_atom_site_fract_y
_atom_site_fract_z
_atom_site_U_iso_or_equiv
_atom_site_adp_type
_atom_site_occupancy
_atom_site_site_symmetry_order
_atom_site_calc_flag
_atom_site_refinement_flags_posn
_atom_site_refinement_flags_adp
_atom_site_refinement_flags_occupancy
Zn1 Zn 0.19509(2) -0.19509(2) 0.36809(2) 0.0168(2) Uani 1 2 d S T P
O002 O 0.1897(2) -0.03612(19) 0.33432(8) 0.0377(8) Uani 1 1 d . . .
O003 O 0.2315(2) -0.0768(2) 0.38638(8) 0.0420(8) Uani 1 1 d . . .
N1 N 0.4764(3) 0.23822(14) 0.58674(11) 0.0366(13) Uani 1 2 d S T P
H1A H 0.5090 0.2936 0.5889 0.044 Uiso 0.5 1 calc R . .
H1B H 0.5090 0.2155 0.5889 0.044 Uiso 0.5 1 calc R . .
C2 C 0.2480(3) 0.0594(3) 0.38584(10) 0.0283(9) Uani 1 1 d . . .
C3 C 0.2293(4) 0.11465(18) 0.36818(14) 0.0246(11) Uani 1 2 d S T P
H3 H 0.2037 0.1018 0.3440 0.030 Uiso 1 2 calc RS T P
C1 C 0.2215(3) -0.0243(3) 0.36762(10) 0.0290(9) Uani 1 1 d . . .
C6 C 0.3575(4) 0.1787(2) 0.47753(15) 0.0308(12) Uani 1 2 d S T P
C9 C 0.4383(4) 0.21916(18) 0.54889(14) 0.0322(13) Uani 1 2 d S T P
C5 C 0.3113(4) 0.1556(2) 0.43942(14) 0.0302(13) Uani 1 2 d S T P
C4 C 0.2892(3) 0.0795(3) 0.42117(11) 0.0323(9) Uani 1 1 d . . .
H4 H 0.3023 0.0420 0.4329 0.039 Uiso 1 1 calc R . .
C7 C 0.3758(5) 0.2486(4) 0.49590(17) 0.078(2) Uani 1 1 d . U .
H7 H 0.3579 0.2834 0.4852 0.093 Uiso 1 1 calc R . .
C8 C 0.4213(5) 0.2734(5) 0.53094(16) 0.079(2) Uani 1 1 d . U .
H8 H 0.4391 0.3263 0.5414 0.094 Uiso 1 1 calc R . .

loop_
_atom_site_aniso_label
_atom_site_aniso_U_11
_atom_site_aniso_U_22
_atom_site_aniso_U_33
_atom_site_aniso_U_23
_atom_site_aniso_U_13
_atom_site_aniso_U_12
Zn1 0.0254(3) 0.0254(3) 0.0067(3) 0.00026(11) -0.00026(11) 0.0181(3)
O002 0.068(2) 0.0341(16) 0.0201(13) -0.0097(12) -0.0149(13) 0.0321(16)
O003 0.081(2) 0.0352(16) 0.0258(14) -0.0082(12) -0.0165(15) 0.0408(17)
N1 0.018(2) 0.068(3) 0.0069(19) 0.0023(8) 0.0046(16) 0.0091(11)
C2 0.040(2) 0.032(2) 0.0182(17) -0.0061(15) -0.0057(16) 0.0217(18)
C3 0.036(3) 0.0264(19) 0.015(2) -0.0045(10) -0.009(2) 0.0180(15)
C1 0.041(2) 0.033(2) 0.0187(17) -0.0052(15) -0.0040(16) 0.0225(19)
C6 0.041(3) 0.036(2) 0.017(2) -0.0011(12) -0.002(2) 0.0206(17)
C9 0.024(3) 0.052(3) 0.011(2) 0.0001(10) 0.000(2) 0.0120(14)
C5 0.051(4) 0.033(2) 0.013(2) -0.0051(12) -0.010(2) 0.0255(18)
C4 0.049(3) 0.031(2) 0.0229(18) -0.0054(16) -0.0162(18) 0.025(2)
C7 0.140(6) 0.088(4) 0.051(3) -0.043(3) -0.058(4) 0.092(4)
C8 0.127(5) 0.107(5) 0.049(3) -0.050(3) -0.056(3) 0.094(4)

loop_
_atom_type_symbol
_atom_type_description
_atom_type_scat_dispersion_real
_atom_type_scat_dispersion_imag
_atom_type_scat_source
C C 0.0181 0.0091 'International Tables Vol C Tables 4.2.6.8 and 6.1.1.4'
H H 0.0000 0.0000 'International Tables Vol C Tables 4.2.6.8 and 6.1.1.4'
N N 0.0311 0.0180 'International Tables Vol C Tables 4.2.6.8 and 6.1.1.4'
O O 0.0492 0.0322 'International Tables Vol C Tables 4.2.6.8 and 6.1.1.4'
Zn Zn -1.5491 0.6778 'International Tables Vol C Tables 4.2.6.8 and 6.1.1.4'

loop_
_geom_angle_atom_site_label_1
_geom_angle_atom_site_label_2
_geom_angle_atom_site_label_3
_geom_angle
_geom_angle_site_symmetry_1
_geom_angle_site_symmetry_3
O002 Zn1 Zn1 75.90(8) 16_545 31_545
O002 Zn1 Zn1 75.90(8) 31_545 31_545
O002 Zn1 O002 87.6(2) 31_545 16_545
O002 Zn1 N1 101.03(12) 31_545 20_556
O002 Zn1 N1 101.03(12) 16_545 20_556
O003 Zn1 Zn1 81.98(8) . 31_545
O003 Zn1 Zn1 81.98(8) 22 31_545
O003 Zn1 O002 157.87(12) . 31_545
O003 Zn1 O002 87.52(14) . 16_545
O003 Zn1 O002 157.88(12) 22 16_545
O003 Zn1 O002 87.52(14) 22 31_545
O003 Zn1 O003 88.9(2) . 22
O003 Zn1 N1 101.09(12) . 20_556
O003 Zn1 N1 101.08(12) 22 20_556
N1 Zn1 Zn1 175.65(13) 20_556 31_545
C1 O002 Zn1 132.2(3) . 31_545
C1 O003 Zn1 124.7(3) . .
Zn1 N1 H1A 108.8 21_556 .
Zn1 N1 H1B 108.8 21_556 .
H1A N1 H1B 107.7 . .
C9 N1 Zn1 113.6(3) . 21_556
C9 N1 H1A 108.8 . .
C9 N1 H1B 108.8 . .
C3 C2 C1 120.2(3) . .
C3 C2 C4 120.0(4) . .
C4 C2 C1 119.7(3) . .
C2 C3 C2 120.6(5) . 24
C2 C3 H3 119.7 . .
C2 C3 H3 119.7 24 .
O002 C1 C2 116.3(3) . .
O003 C1 O002 125.1(4) . .
O003 C1 C2 118.5(3) . .
C7 C6 C5 121.9(3) . .
C7 C6 C5 121.9(3) 24 .
C7 C6 C7 116.0(6) . 24
C8 C9 N1 120.3(3) 24 .
C8 C9 N1 120.3(3) . .
C8 C9 C8 119.3(6) . 24
C4 C5 C6 121.1(2) . .
C4 C5 C6 121.1(2) 24 .
C4 C5 C4 117.9(5) 24 .
C2 C4 C5 120.7(4) . .
C2 C4 H4 119.6 . .
C5 C4 H4 119.6 . .
C6 C7 H7 118.4 . .
C6 C7 C8 123.3(5) . .
C8 C7 H7 118.4 . .
C9 C8 C7 118.6(6) . .
C9 C8 H8 120.7 . .
C7 C8 H8 120.7 . .

loop_
_geom_bond_atom_site_label_1
_geom_bond_atom_site_label_2
_geom_bond_distance
_geom_bond_site_symmetry_2
Zn1 Zn1 3.0059(12) 31_545
Zn1 O002 2.042(3) 16_545
Zn1 O002 2.042(3) 31_545
Zn1 O003 2.032(3) 22
Zn1 O003 2.032(3) .
Zn1 N1 2.078(4) 20_556
O002 Zn1 2.042(3) 31_545
O002 C1 1.258(5) .
O003 C1 1.249(5) .
N1 Zn1 2.078(4) 21_556
N1 H1A 0.8900 .
N1 H1B 0.8900 .
N1 C9 1.440(6) .
C2 C3 1.369(5) .
C2 C1 1.502(5) .
C2 C4 1.384(5) .
C3 C2 1.369(5) 24
C3 H3 0.9300 .
C6 C5 1.507(7) .
C6 C7 1.318(6) 24
C6 C7 1.318(6) .
C9 C8 1.338(7) .
C9 C8 1.338(7) 24
C5 C4 1.398(5) 24
C5 C4 1.398(5) .
C4 H4 0.9300 .
C7 H7 0.9300 .
C7 C8 1.410(7) .
C8 H8 0.9300 .

loop_
_smtbx_masks_void_nr
_smtbx_masks_void_average_x
_smtbx_masks_void_average_y
_smtbx_masks_void_average_z
_smtbx_masks_void_volume
_smtbx_masks_void_count_electrons
1 -0.365 -0.953 -0.867 5685.2 1522.6
